data_4323565
loop_
_publ_author_name
'Janette Campbell'
'Gary J. Schrobilgen'

_publ_contact_author
;
    Prof. Gary J. Schrobilgen
    Department of Chemistry
    McMaster University
    Hamilton, Ontario
    L8S 4M1
;
_publ_contact_author_email schrobil@mcmaster.ca
_publ_contact_author_fax 905-522-2509
_publ_contact_author_phone '905-525-9140 ext. 22537 or 23305'
_publ_section_title
;
 The closo-Ge52- Anion: Synthesis, Crystal Structure, and Raman Spectrum
 of (2,2,2-crypt-K+)2Ge52-.THF
;
_journal_name_full 'Inorganic Chemistry'
_journal_page_first 4078
_journal_page_last 4081
_journal_paper_doi 10.1021/ic970191f
_journal_volume 36
_journal_year 1997
_chemical_formula_sum 'C40 H80 Ge5 K2 N4 O13'
_chemical_formula_weight 1266.23
_chemical_name_systematic
; 
 Bis[4,7,13,16,21,24-hexaoxa-1,10-diazabicyclo[8.8.8]hexacosane-
 potassium(+1)] closo-pentagermanium(2-) tetrahydrofuran
;
_space_group_IT_number 1
_symmetry_cell_setting triclinic
_symmetry_space_group_name_Hall 'P 1'
_symmetry_space_group_name_H-M 'P 1'
_atom_sites_solution_hydrogens calculated
_atom_sites_solution_primary direct
_atom_sites_solution_secondary difmap
_audit_creation_method SHELXL
_cell_angle_alpha 62.1630(10)
_cell_angle_beta 67.7760(10)
_cell_angle_gamma 84.1870(10)
_cell_formula_units_Z 1
_cell_length_a 10.9657(4)
_cell_length_b 12.1750(5)
_cell_length_c 12.9142(5)
_cell_measurement_temperature 293(2)
_cell_volume 1405.37(10)
_computing_cell_refinement 'Siemens SMART 1K CCD Area Detector Package'
_computing_data_collection 'Siemens SMART 1K CCD Area Detector Package'
_computing_data_reduction 'Siemens SMART 1K CCD Area Detector Package'
_computing_molecular_graphics 'SHELXTL PLUS (Sheldrick, 1994)'
_computing_publication_material 'SHELXTL PLUS (Sheldrick, 1994)'
_computing_structure_refinement 'SHELXTL PLUS (Sheldrick, 1994)'
_computing_structure_solution 'SHELXTL PLUS (Sheldrick, 1994)'
_diffrn_ambient_temperature 293(2)
_diffrn_measurement_device
;
 P4 Siemens diffractometer, equipped with a Siemens SMART 1K CCD Area 
 Detector
;
_diffrn_radiation_monochromator graphite
_diffrn_radiation_source 'fine-focus sealed tube'
_diffrn_radiation_type MoK\a
_diffrn_radiation_wavelength 0.71073
_diffrn_reflns_av_R_equivalents 0.0205
_diffrn_reflns_av_sigmaI/netI 0.0341
_diffrn_reflns_limit_h_max 13
_diffrn_reflns_limit_h_min -13
_diffrn_reflns_limit_k_max 15
_diffrn_reflns_limit_k_min -15
_diffrn_reflns_limit_l_max 16
_diffrn_reflns_limit_l_min -16
_diffrn_reflns_number 20545
_diffrn_reflns_theta_max 26.38
_diffrn_reflns_theta_min 2.01
_diffrn_standards_decay_% none
_diffrn_standards_number 'not applicable'
_exptl_absorpt_coefficient_mu 2.847
_exptl_absorpt_correction_type 'redundant reflections'
_exptl_crystal_colour orange
_exptl_crystal_density_diffrn 1.496
_exptl_crystal_density_meas ?
_exptl_crystal_description parallelepiped
_exptl_crystal_F_000 650
_exptl_crystal_size_max 0.53
_exptl_crystal_size_mid 0.28
_exptl_crystal_size_min 0.15
_refine_diff_density_max 0.467
_refine_diff_density_min -0.356
_refine_diff_density_rms 0.050
_refine_ls_abs_structure_details 'Flack H D (1983), Acta Cryst. A39, 876-881'
_refine_ls_abs_structure_Flack 0.412(10)
_refine_ls_extinction_coef 0
_refine_ls_extinction_method none
_refine_ls_goodness_of_fit_all 1.017
_refine_ls_goodness_of_fit_obs 1.036
_refine_ls_hydrogen_treatment
;
 riding on parent C atom with U(iso) = 1.2 x U(eq) of the parent atom
;
_refine_ls_matrix_type full
_refine_ls_number_parameters 553
_refine_ls_number_reflns 11288
_refine_ls_number_restraints 3
_refine_ls_restrained_S_all 1.017
_refine_ls_restrained_S_obs 1.036
_refine_ls_R_factor_all 0.0589
_refine_ls_R_factor_obs 0.0432
_refine_ls_shift/esd_max 0.031
_refine_ls_shift/esd_mean 0.001
_refine_ls_structure_factor_coef Fsqd
_refine_ls_weighting_details 'w=1/[\s^2^(Fo^2^)+(0.0620P)^2^+0.4889P] where P=(Fo^2^+2Fc^2^)/3'
_refine_ls_weighting_scheme calc
_refine_ls_wR_factor_all 0.1187
_refine_ls_wR_factor_obs 0.1068
_reflns_number_observed 8898
_reflns_number_total 11288
_reflns_observed_criterion >2sigma(I)
_cod_data_source_file ic970191f.cif
_cod_data_source_block ge5
_cod_depositor_comments
;
The following automatic conversions were performed:

'_exptl_crystal_density_meas' value 'not measured' was changed to '?'
- the value is perceived as not measured.

Automatic conversion script
Id: cif_fix_values 3008 2015-01-20 13:52:24Z robertas 

The following automatic conversions were performed:

'_refine_ls_weighting_scheme' value 'calc
w=1/[\s^2^(Fo^2^)+(0.0620P)^2^+0.4889P] where P=(Fo^2^+2Fc^2^)/3' was
changed to 'calc'. New tag '_refine_ls_weighting_details' was
created. The value of the new tag was set to
'w=1/[\s^2^(Fo^2^)+(0.0620P)^2^+0.4889P] where P=(Fo^2^+2Fc^2^)/3'.

Automatic conversion script
Id: cif_fix_values 3143 2015-03-26 13:38:13Z robertas 
;
_cod_original_cell_volume 1405.37(9)
_cod_database_code 4323565

loop_
_symmetry_equiv_pos_as_xyz
'x, y, z'

loop_
_atom_site_aniso_label
_atom_site_aniso_U_11
_atom_site_aniso_U_22
_atom_site_aniso_U_33
_atom_site_aniso_U_23
_atom_site_aniso_U_13
_atom_site_aniso_U_12
Ge1 0.0900(4) 0.1120(5) 0.0644(4) -0.0269(3) -0.0286(3) 0.0231(4)
Ge2 0.0959(4) 0.1002(4) 0.0702(4) -0.0524(3) -0.0297(3) 0.0334(4)
Ge3 0.0952(5) 0.0939(4) 0.0885(4) -0.0429(4) -0.0221(4) -0.0220(4)
Ge4 0.0596(3) 0.0958(4) 0.0809(4) -0.0381(3) -0.0079(3) -0.0064(3)
Ge5 0.1304(6) 0.0917(5) 0.0880(4) -0.0414(4) -0.0582(4) 0.0439(4)
K1 0.0536(5) 0.0533(5) 0.0552(5) -0.0279(4) -0.0173(4) 0.0066(4)
N100 0.060(2) 0.068(2) 0.071(3) -0.031(2) -0.020(2) 0.004(2)
C101 0.073(4) 0.096(4) 0.088(4) -0.051(4) -0.012(3) 0.020(3)
C102 0.094(4) 0.103(5) 0.065(3) -0.043(3) -0.003(3) 0.000(4)
O103 0.092(3) 0.075(2) 0.056(2) -0.030(2) -0.029(2) 0.014(2)
C104 0.121(5) 0.083(4) 0.064(3) -0.034(3) -0.042(3) 0.028(4)
C105 0.134(6) 0.088(4) 0.091(4) -0.048(4) -0.072(5) 0.022(4)
O106 0.085(3) 0.081(2) 0.080(2) -0.042(2) -0.041(2) 0.004(2)
C107 0.078(4) 0.118(5) 0.115(6) -0.051(5) -0.049(4) 0.000(4)
C108 0.059(3) 0.113(5) 0.131(6) -0.054(5) -0.047(4) 0.022(3)
N109 0.057(2) 0.087(3) 0.091(3) -0.045(3) -0.014(2) 0.011(2)
C110 0.060(3) 0.096(5) 0.122(6) -0.023(5) -0.006(4) -0.008(3)
C111 0.083(5) 0.095(5) 0.092(5) -0.020(4) 0.015(4) -0.016(4)
O112 0.091(3) 0.072(2) 0.065(2) -0.013(2) -0.017(2) -0.005(2)
C113 0.119(6) 0.072(4) 0.068(4) -0.021(3) -0.023(4) -0.015(4)
C114 0.115(5) 0.061(3) 0.085(4) -0.006(3) -0.043(4) 0.000(3)
O115 0.086(3) 0.060(2) 0.073(2) -0.024(2) -0.029(2) 0.010(2)
C116 0.098(4) 0.076(4) 0.092(4) -0.035(3) -0.052(4) 0.024(3)
C117 0.064(3) 0.100(4) 0.121(5) -0.052(4) -0.051(4) 0.017(3)
C118 0.063(3) 0.087(4) 0.120(6) -0.037(4) -0.021(4) -0.018(3)
C119 0.117(6) 0.088(5) 0.145(7) -0.054(5) -0.059(5) -0.012(4)
O120 0.091(3) 0.073(2) 0.113(3) -0.057(2) -0.023(2) -0.004(2)
C121 0.149(8) 0.082(5) 0.130(7) -0.058(5) -0.038(6) -0.017(5)
C122 0.139(8) 0.107(6) 0.204(11) -0.118(7) -0.036(7) 0.008(6)
O123 0.093(3) 0.086(3) 0.142(4) -0.078(3) -0.026(3) 0.016(2)
C124 0.102(5) 0.131(7) 0.148(7) -0.102(6) -0.043(5) 0.056(5)
C125 0.078(4) 0.118(6) 0.124(6) -0.076(5) -0.007(4) 0.023(4)
K2 0.0520(5) 0.0560(5) 0.0538(5) -0.0267(4) -0.0139(4) 0.0001(4)
N200 0.052(2) 0.081(3) 0.081(3) -0.043(2) -0.015(2) 0.003(2)
C201 0.052(3) 0.100(4) 0.093(4) -0.059(4) -0.008(3) 0.006(3)
C202 0.078(4) 0.091(4) 0.065(3) -0.040(3) -0.002(3) -0.006(3)
O203 0.074(2) 0.064(2) 0.050(2) -0.0185(15) -0.018(2) 0.001(2)
C204 0.107(5) 0.078(3) 0.058(3) -0.032(3) -0.031(3) 0.027(3)
C205 0.111(5) 0.096(4) 0.085(4) -0.053(3) -0.063(4) 0.038(4)
O206 0.070(2) 0.090(2) 0.071(2) -0.040(2) -0.031(2) 0.010(2)
C207 0.084(4) 0.125(6) 0.089(4) -0.039(4) -0.044(4) 0.000(4)
C208 0.060(3) 0.145(6) 0.099(5) -0.054(5) -0.038(3) 0.025(4)
N209 0.055(2) 0.093(3) 0.070(3) -0.037(2) -0.012(2) 0.006(2)
C210 0.061(3) 0.119(6) 0.091(5) -0.041(4) -0.008(3) -0.013(3)
C211 0.081(4) 0.092(4) 0.076(4) -0.029(3) 0.009(3) -0.020(3)
O212 0.075(2) 0.068(2) 0.058(2) -0.015(2) -0.010(2) -0.016(2)
C213 0.109(5) 0.056(3) 0.056(3) -0.011(2) -0.024(3) -0.018(3)
C214 0.116(5) 0.056(3) 0.070(3) -0.021(3) -0.042(3) 0.001(3)
O215 0.080(2) 0.055(2) 0.077(2) -0.028(2) -0.023(2) 0.003(2)
C216 0.085(4) 0.079(4) 0.095(4) -0.037(3) -0.040(3) 0.029(3)
C217 0.061(3) 0.100(4) 0.105(5) -0.048(4) -0.038(3) 0.012(3)
C218 0.056(3) 0.084(4) 0.100(4) -0.039(3) -0.013(3) -0.015(3)
C219 0.093(5) 0.088(4) 0.121(5) -0.055(4) -0.037(4) -0.021(4)
O220 0.087(3) 0.075(2) 0.099(3) -0.052(2) -0.029(2) -0.003(2)
C221 0.139(6) 0.062(3) 0.094(4) -0.048(3) -0.049(4) 0.007(4)
C222 0.143(6) 0.056(3) 0.092(4) -0.041(3) -0.038(4) 0.015(4)
O223 0.088(3) 0.068(2) 0.100(3) -0.052(2) -0.019(2) 0.016(2)
C224 0.099(5) 0.106(5) 0.111(5) -0.069(5) -0.026(4) 0.039(4)
C225 0.067(3) 0.121(5) 0.086(4) -0.055(4) -0.001(3) 0.018(4)

loop_
_atom_site_label
_atom_site_type_symbol
_atom_site_fract_x
_atom_site_fract_y
_atom_site_fract_z
_atom_site_U_iso_or_equiv
_atom_site_thermal_displace_type
_atom_site_occupancy
_atom_site_calc_flag
_atom_site_refinement_flags
_atom_site_disorder_group
Ge1 Ge 0.53189(7) 0.16321(7) 0.91383(6) 0.0962(2) Uani 1 d . .
Ge2 Ge 0.52837(7) 0.24141(6) 0.70012(6) 0.0858(2) Uani 1 d . .
Ge3 Ge 0.52692(7) 0.39347(7) 0.79962(7) 0.0940(2) Uani 1 d . .
Ge4 Ge 0.31492(6) 0.23458(6) 0.89588(6) 0.0851(2) Uani 1 d . .
Ge5 Ge 0.38690(9) 0.41527(7) 0.68039(7) 0.1006(2) Uani 1 d . .
K1 K 0.14675(9) 0.95570(9) 0.55711(9) 0.0541(2) Uani 1 d . .
N100 N 0.4349(4) 0.9558(4) 0.4699(4) 0.0683(10) Uani 1 d . .
C101 C 0.4763(6) 0.9081(7) 0.3771(7) 0.090(2) Uani 1 d . .
H10A H 0.4514(6) 0.8189(7) 0.4220(7) 0.107 Uiso 1 calc R .
H10B H 0.5720(6) 0.9205(7) 0.3367(7) 0.107 Uiso 1 calc R .
C102 C 0.4205(7) 0.9655(7) 0.2779(6) 0.093(2) Uani 1 d . .
H10C H 0.4418(7) 1.0551(7) 0.2336(6) 0.112 Uiso 1 calc R .
H10D H 0.4592(7) 0.9338(7) 0.2172(6) 0.112 Uiso 1 calc R .
O103 O 0.2811(4) 0.9377(4) 0.3326(3) 0.0743(9) Uani 1 d . .
C104 C 0.2258(8) 0.9992(6) 0.2366(6) 0.088(2) Uani 1 d . .
H10E H 0.2649(8) 0.9725(6) 0.1719(6) 0.106 Uiso 1 calc R .
H10F H 0.2456(8) 1.0887(6) 0.1971(6) 0.106 Uiso 1 calc R .
C105 C 0.0826(8) 0.9684(7) 0.2934(7) 0.092(2) Uani 1 d . .
H10G H 0.0462(8) 1.0089(7) 0.2280(7) 0.111 Uiso 1 calc R .
H10H H 0.0637(8) 0.8790(7) 0.3303(7) 0.111 Uiso 1 calc R .
O106 O 0.0203(4) 1.0064(4) 0.3879(4) 0.0770(10) Uani 1 d . .
C107 C -0.1193(7) 0.9839(8) 0.4372(8) 0.100(2) Uani 1 d . .
H10I H -0.1438(7) 0.8957(8) 0.4725(8) 0.120 Uiso 1 calc R .
H10J H -0.1522(7) 1.0297(8) 0.3699(8) 0.120 Uiso 1 calc R .
C108 C -0.1795(6) 1.0241(8) 0.5374(8) 0.099(2) Uani 1 d . .
H10K H -0.1532(6) 1.1121(8) 0.5011(8) 0.119 Uiso 1 calc R .
H10L H -0.2750(6) 1.0141(8) 0.5657(8) 0.119 Uiso 1 calc R .
N109 N -0.1418(4) 0.9548(5) 0.6466(5) 0.0815(13) Uani 1 d . .
C110 C -0.2003(6) 0.8280(7) 0.7180(8) 0.113(3) Uani 1 d . .
H11A H -0.1837(6) 0.7935(7) 0.6602(8) 0.136 Uiso 1 calc R .
H11B H -0.2953(6) 0.8283(7) 0.7561(8) 0.136 Uiso 1 calc R .
C111 C -0.1514(7) 0.7444(8) 0.8196(8) 0.114(3) Uani 1 d . .
H11C H -0.1676(7) 0.7770(8) 0.8789(8) 0.137 Uiso 1 calc R .
H11D H -0.1981(7) 0.6619(8) 0.8654(8) 0.137 Uiso 1 calc R .
O112 O -0.0129(5) 0.7370(4) 0.7639(4) 0.0875(12) Uani 1 d . .
C113 C 0.0424(8) 0.6703(6) 0.8575(6) 0.094(2) Uani 1 d . .
H11E H -0.0088(8) 0.5905(6) 0.9186(6) 0.112 Uiso 1 calc R .
H11F H 0.0390(8) 0.7172(6) 0.9019(6) 0.112 Uiso 1 calc R .
C114 C 0.1768(8) 0.6506(6) 0.7998(7) 0.097(2) Uani 1 d . .
H11G H 0.1806(8) 0.6086(6) 0.7507(7) 0.116 Uiso 1 calc R .
H11H H 0.2105(8) 0.5974(6) 0.8648(7) 0.116 Uiso 1 calc R .
O115 O 0.2584(4) 0.7681(3) 0.7181(4) 0.0764(10) Uani 1 d . .
C116 C 0.3914(7) 0.7512(6) 0.6635(7) 0.087(2) Uani 1 d . .
H11I H 0.3985(7) 0.7062(6) 0.6165(7) 0.104 Uiso 1 calc R .
H11J H 0.4254(7) 0.7019(6) 0.7294(7) 0.104 Uiso 1 calc R .
C117 C 0.4713(6) 0.8736(7) 0.5774(7) 0.090(2) Uani 1 d . .
H11K H 0.4640(6) 0.9167(7) 0.6262(7) 0.108 Uiso 1 calc R .
H11L H 0.5634(6) 0.8587(7) 0.5455(7) 0.108 Uiso 1 calc R .
C118 C 0.4927(6) 1.0853(7) 0.4090(8) 0.097(2) Uani 1 d . .
H11M H 0.4849(6) 1.1302(7) 0.3273(8) 0.117 Uiso 1 calc R .
H11N H 0.5863(6) 1.0841(7) 0.3942(8) 0.117 Uiso 1 calc R .
C119 C 0.4320(8) 1.1553(7) 0.4817(9) 0.112(2) Uani 1 d . .
H11O H 0.4334(8) 1.1095(7) 0.5660(9) 0.134 Uiso 1 calc R .
H11P H 0.4812(8) 1.2361(7) 0.4398(9) 0.134 Uiso 1 calc R .
O120 O 0.2990(4) 1.1709(4) 0.4886(5) 0.0909(12) Uani 1 d . .
C121 C 0.2382(11) 1.2256(8) 0.5716(9) 0.119(3) Uani 1 d . .
H12A H 0.2437(11) 1.1721(8) 0.6534(9) 0.143 Uiso 1 calc R .
H12B H 0.2853(11) 1.3059(8) 0.5369(9) 0.143 Uiso 1 calc R .
C122 C 0.1059(11) 1.2411(9) 0.5862(12) 0.139(4) Uani 1 d . .
H12C H 0.1002(11) 1.2897(9) 0.5038(12) 0.167 Uiso 1 calc R .
H12D H 0.0692(11) 1.2866(9) 0.6342(12) 0.167 Uiso 1 calc R .
O123 O 0.0292(5) 1.1208(4) 0.6513(5) 0.1027(15) Uani 1 d . .
C124 C -0.1059(8) 1.1391(9) 0.6686(10) 0.116(3) Uani 1 d . .
H12E H -0.1130(8) 1.1934(9) 0.5877(10) 0.139 Uiso 1 calc R .
H12F H -0.1421(8) 1.1786(9) 0.7227(10) 0.139 Uiso 1 calc R .
C125 C -0.1819(7) 1.0159(8) 0.7275(9) 0.110(2) Uani 1 d . .
H12G H -0.1701(7) 0.9613(8) 0.8062(9) 0.132 Uiso 1 calc R .
H12H H -0.2753(7) 1.0278(8) 0.7477(9) 0.132 Uiso 1 calc R .
K2 K 0.09266(9) 1.62496(9) 0.21950(9) 0.0551(2) Uani 1 d . .
N200 N -0.1991(4) 1.6296(4) 0.3095(5) 0.0722(12) Uani 1 d . .
C201 C -0.2443(5) 1.6652(7) 0.4114(6) 0.082(2) Uani 1 d . .
H20A H -0.3397(5) 1.6478(7) 0.4531(6) 0.098 Uiso 1 calc R .
H20B H -0.2241(5) 1.7544(7) 0.3743(6) 0.098 Uiso 1 calc R .
C202 C -0.1844(6) 1.6004(6) 0.5076(6) 0.084(2) Uani 1 d . .
H20C H -0.2256(6) 1.6217(6) 0.5761(6) 0.101 Uiso 1 calc R .
H20D H -0.1996(6) 1.5109(6) 0.5424(6) 0.101 Uiso 1 calc R .
O203 O -0.0456(4) 1.6361(3) 0.4520(3) 0.0673(8) Uani 1 d . .
C204 C 0.0140(7) 1.5770(6) 0.5417(5) 0.082(2) Uani 1 d . .
H20E H 0.0005(7) 1.4872(6) 0.5767(5) 0.099 Uiso 1 calc R .
H20F H -0.0273(7) 1.5981(6) 0.6102(5) 0.099 Uiso 1 calc R .
C205 C 0.1556(7) 1.6154(6) 0.4840(6) 0.086(2) Uani 1 d . .
H20G H 0.1695(7) 1.7052(6) 0.4484(6) 0.104 Uiso 1 calc R .
H20H H 0.1941(7) 1.5767(6) 0.5479(6) 0.104 Uiso 1 calc R .
O206 O 0.2184(4) 1.5795(4) 0.3870(4) 0.0748(9) Uani 1 d . .
C207 C 0.3581(7) 1.6048(8) 0.3358(7) 0.099(2) Uani 1 d . .
H20I H 0.3919(7) 1.5648(8) 0.4031(7) 0.119 Uiso 1 calc R .
H20J H 0.3810(7) 1.6940(8) 0.2952(7) 0.119 Uiso 1 calc R .
C208 C 0.4192(6) 1.5566(9) 0.2413(7) 0.101(2) Uani 1 d . .
H20K H 0.5147(6) 1.5659(9) 0.2139(7) 0.122 Uiso 1 calc R .
H20L H 0.3918(6) 1.4683(9) 0.2821(7) 0.122 Uiso 1 calc R .
N209 N 0.3828(4) 1.6214(5) 0.1291(4) 0.0768(12) Uani 1 d . .
C210 C 0.4437(6) 1.7503(8) 0.0510(7) 0.099(2) Uani 1 d . .
H21A H 0.5381(6) 1.7493(8) 0.0102(7) 0.118 Uiso 1 calc R .
H21B H 0.4310(6) 1.7881(8) 0.1054(7) 0.118 Uiso 1 calc R .
C211 C 0.3888(7) 1.8294(7) -0.0485(6) 0.098(2) Uani 1 d . .
H21C H 0.4360(7) 1.9120(7) -0.0997(6) 0.118 Uiso 1 calc R .
H21D H 0.4000(7) 1.7924(7) -0.1033(6) 0.118 Uiso 1 calc R .
O212 O 0.2533(4) 1.8382(3) 0.0107(3) 0.0764(10) Uani 1 d . .
C213 C 0.1986(7) 1.9201(5) -0.0794(5) 0.081(2) Uani 1 d . .
H21E H 0.1980(7) 1.8841(5) -0.1323(5) 0.097 Uiso 1 calc R .
H21F H 0.2525(7) 1.9993(5) -0.1333(5) 0.097 Uiso 1 calc R .
C214 C 0.0616(7) 1.9402(5) -0.0128(6) 0.081(2) Uani 1 d . .
H21G H 0.0627(7) 1.9766(5) 0.0396(6) 0.098 Uiso 1 calc R .
H21H H 0.0256(7) 1.9981(5) -0.0743(6) 0.098 Uiso 1 calc R .
O215 O -0.0207(4) 1.8251(3) 0.0643(4) 0.0736(9) Uani 1 d . .
C216 C -0.1518(7) 1.8429(6) 0.1244(7) 0.087(2) Uani 1 d . .
H21I H -0.1865(7) 1.9004(6) 0.0617(7) 0.105 Uiso 1 calc R .
H21J H -0.1550(7) 1.8784(6) 0.1786(7) 0.105 Uiso 1 calc R .
C217 C -0.2359(6) 1.7174(6) 0.2032(7) 0.086(2) Uani 1 d . .
H21K H -0.3281(6) 1.7317(6) 0.2357(7) 0.104 Uiso 1 calc R .
H21L H -0.2268(6) 1.6801(6) 0.1490(7) 0.104 Uiso 1 calc R .
C218 C -0.2595(6) 1.5033(6) 0.3587(7) 0.086(2) Uani 1 d . .
H21M H -0.3517(6) 1.5087(6) 0.3686(7) 0.103 Uiso 1 calc R .
H21N H -0.2567(6) 1.4512(6) 0.4418(7) 0.103 Uiso 1 calc R .
C219 C -0.1952(7) 1.4411(7) 0.2783(8) 0.097(2) Uani 1 d . .
H21O H -0.2458(7) 1.3625(7) 0.3133(8) 0.116 Uiso 1 calc R .
H21P H -0.1947(7) 1.4935(7) 0.1939(8) 0.116 Uiso 1 calc R .
O220 O -0.0637(4) 1.4189(4) 0.2713(4) 0.0831(11) Uani 1 d . .
C221 C -0.0020(8) 1.3607(6) 0.1954(7) 0.091(2) Uani 1 d . .
H22A H 0.0006(8) 1.4138(6) 0.1104(7) 0.110 Uiso 1 calc R .
H22B H -0.0528(8) 1.2826(6) 0.2290(7) 0.110 Uiso 1 calc R .
C222 C 0.1324(9) 1.3366(6) 0.1915(7) 0.097(2) Uani 1 d . .
H22C H 0.1296(9) 1.2828(6) 0.2765(7) 0.116 Uiso 1 calc R .
H22D H 0.1724(9) 1.2938(6) 0.1412(7) 0.116 Uiso 1 calc R .
O223 O 0.2101(4) 1.4490(4) 0.1392(4) 0.0859(11) Uani 1 d . .
C224 C 0.3445(7) 1.4292(8) 0.1190(8) 0.104(2) Uani 1 d . .
H22E H 0.3773(7) 1.3882(8) 0.0662(8) 0.125 Uiso 1 calc R .
H22G H 0.3538(7) 1.3760(8) 0.1991(8) 0.125 Uiso 1 calc R .
C225 C 0.4228(6) 1.5522(8) 0.0559(7) 0.098(2) Uani 1 d . .
H22F H 0.5154(6) 1.5383(8) 0.0394(7) 0.118 Uiso 1 calc R .
H22I H 0.4143(6) 1.6033(8) -0.0249(7) 0.118 Uiso 1 calc R .
O300 O 0.7985(23) 0.4062(20) 0.9934(21) 0.324(9) Uiso 1 d . .
C301 C 0.7109(15) 0.2977(14) 1.0819(14) 0.176(5) Uiso 1 d . .
H30A H 0.6733(15) 0.2930(14) 1.1652(14) 0.211 Uiso 1 calc R .
H30B H 0.6401(15) 0.2938(14) 1.0558(14) 0.211 Uiso 1 calc R .
C302 C 0.7940(19) 0.2045(18) 1.0800(17) 0.217(7) Uiso 1 d . .
H30C H 0.7433(19) 0.1287(18) 1.1067(17) 0.260 Uiso 1 calc R .
H30D H 0.8391(19) 0.1867(18) 1.1372(17) 0.260 Uiso 1 calc R .
C303 C 0.8944(18) 0.2499(17) 0.9451(17) 0.198(6) Uiso 1 d . .
H30E H 0.9815(18) 0.2249(17) 0.9444(17) 0.237 Uiso 1 calc R .
H30H H 0.8677(18) 0.2178(17) 0.9001(17) 0.237 Uiso 1 calc R .
C304 C 0.8937(26) 0.3663(24) 0.8974(24) 0.270(10) Uiso 1 d . .
H30F H 0.8675(26) 0.3964(24) 0.8255(24) 0.324 Uiso 1 calc R .
H30G H 0.9823(26) 0.4037(24) 0.8672(24) 0.324 Uiso 1 calc R .

loop_
_atom_type_symbol
_atom_type_description
_atom_type_scat_dispersion_real
_atom_type_scat_dispersion_imag
_atom_type_scat_source
C C 0.0033 0.0016 'International Tables Vol C Tables 4.2.6.8 and 6.1.1.4'
H H 0.0000 0.0000 'International Tables Vol C Tables 4.2.6.8 and 6.1.1.4'
N N 0.0061 0.0033 'International Tables Vol C Tables 4.2.6.8 and 6.1.1.4'
O O 0.0106 0.0060 'International Tables Vol C Tables 4.2.6.8 and 6.1.1.4'
K K 0.2009 0.2494 'International Tables Vol C Tables 4.2.6.8 and 6.1.1.4'
Ge Ge 0.1547 1.8001 'International Tables Vol C Tables 4.2.6.8 and 6.1.1.4'

loop_
_geom_angle_atom_site_label_1
_geom_angle_atom_site_label_2
_geom_angle_atom_site_label_3
_geom_angle
_geom_angle_site_symmetry_1
_geom_angle_site_symmetry_3
_geom_angle_publ_flag
Ge2 Ge1 Ge3 65.75(3) . . ?
Ge2 Ge1 Ge4 65.35(3) . . ?
Ge3 Ge1 Ge4 64.81(3) . . ?
Ge5 Ge2 Ge1 103.26(3) . . ?
Ge5 Ge2 Ge4 57.43(3) . . ?
Ge1 Ge2 Ge4 57.81(3) . . ?
Ge5 Ge2 Ge3 57.05(3) . . ?
Ge1 Ge2 Ge3 57.34(3) . . ?
Ge4 Ge2 Ge3 59.59(2) . . ?
Ge5 Ge3 Ge1 102.67(4) . . ?
Ge5 Ge3 Ge4 57.53(3) . . ?
Ge1 Ge3 Ge4 57.87(3) . . ?
Ge5 Ge3 Ge2 56.76(3) . . ?
Ge1 Ge3 Ge2 56.90(3) . . ?
Ge4 Ge3 Ge2 60.08(3) . . ?
Ge5 Ge4 Ge1 101.91(3) . . ?
Ge5 Ge4 Ge3 57.12(3) . . ?
Ge1 Ge4 Ge3 57.33(3) . . ?
Ge5 Ge4 Ge2 56.73(3) . . ?
Ge1 Ge4 Ge2 56.83(2) . . ?
Ge3 Ge4 Ge2 60.33(3) . . ?
Ge2 Ge5 Ge3 66.19(3) . . ?
Ge2 Ge5 Ge4 65.84(3) . . ?
Ge3 Ge5 Ge4 65.35(3) . . ?
O123 K1 O103 143.39(15) . . ?
O123 K1 O106 99.3(2) . . ?
O103 K1 O106 59.93(12) . . ?
O123 K1 O115 111.6(2) . . ?
O103 K1 O115 100.15(11) . . ?
O106 K1 O115 143.93(12) . . ?
O123 K1 O120 60.45(13) . . ?
O103 K1 O120 97.03(13) . . ?
O106 K1 O120 111.07(14) . . ?
O115 K1 O120 100.44(14) . . ?
O123 K1 O112 97.06(15) . . ?
O103 K1 O112 114.85(13) . . ?
O106 K1 O112 99.01(13) . . ?
O115 K1 O112 60.10(13) . . ?
O120 K1 O112 144.35(15) . . ?
O123 K1 N100 118.19(14) . . ?
O103 K1 N100 61.98(13) . . ?
O106 K1 N100 119.59(13) . . ?
O115 K1 N100 61.34(12) . . ?
O120 K1 N100 61.43(13) . . ?
O112 K1 N100 119.24(13) . . ?
O123 K1 N109 61.61(15) . . ?
O103 K1 N109 118.46(14) . . ?
O106 K1 N109 60.89(14) . . ?
O115 K1 N109 118.26(14) . . ?
O120 K1 N109 118.55(14) . . ?
O112 K1 N109 60.46(15) . . ?
N100 K1 N109 179.5(2) . . ?
C117 N100 C101 109.9(5) . . ?
C117 N100 C118 112.3(5) . . ?
C101 N100 C118 110.0(5) . . ?
C117 N100 K1 109.0(3) . . ?
C101 N100 K1 107.2(4) . . ?
C118 N100 K1 108.3(4) . . ?
N100 C101 C102 115.5(5) . . ?
N100 C101 H10A 108.4(3) . . ?
C102 C101 H10A 108.4(4) . . ?
N100 C101 H10B 108.4(3) . . ?
C102 C101 H10B 108.4(3) . . ?
H10A C101 H10B 107.5 . . ?
O103 C102 C101 110.1(5) . . ?
O103 C102 H10C 109.6(3) . . ?
C101 C102 H10C 109.6(4) . . ?
O103 C102 H10D 109.7(3) . . ?
C101 C102 H10D 109.6(4) . . ?
H10C C102 H10D 108.2 . . ?
C102 O103 C104 110.1(5) . . ?
C102 O103 K1 116.5(3) . . ?
C104 O103 K1 115.6(3) . . ?
O103 C104 C105 109.6(5) . . ?
O103 C104 H10E 109.7(3) . . ?
C105 C104 H10E 109.7(4) . . ?
O103 C104 H10F 109.7(3) . . ?
C105 C104 H10F 109.7(4) . . ?
H10E C104 H10F 108.2 . . ?
O106 C105 C104 112.1(5) . . ?
O106 C105 H10G 109.2(3) . . ?
C104 C105 H10G 109.2(3) . . ?
O106 C105 H10H 109.2(3) . . ?
C104 C105 H10H 109.2(4) . . ?
H10G C105 H10H 107.9 . . ?
C105 O106 C107 112.0(5) . . ?
C105 O106 K1 115.9(4) . . ?
C107 O106 K1 118.4(4) . . ?
O106 C107 C108 109.7(5) . . ?
O106 C107 H10I 109.7(4) . . ?
C108 C107 H10I 109.7(4) . . ?
O106 C107 H10J 109.7(4) . . ?
C108 C107 H10J 109.7(4) . . ?
H10I C107 H10J 108.2 . . ?
N109 C108 C107 113.8(6) . . ?
N109 C108 H10K 108.8(4) . . ?
C107 C108 H10K 108.8(4) . . ?
N109 C108 H10L 108.8(3) . . ?
C107 C108 H10L 108.8(3) . . ?
H10K C108 H10L 107.7 . . ?
C110 N109 C108 111.0(6) . . ?
C110 N109 C125 110.0(6) . . ?
C108 N109 C125 110.2(6) . . ?
C110 N109 K1 109.2(4) . . ?
C108 N109 K1 108.7(4) . . ?
C125 N109 K1 107.7(4) . . ?
N109 C110 C111 115.0(7) . . ?
N109 C110 H11A 108.5(5) . . ?
C111 C110 H11A 108.5(5) . . ?
N109 C110 H11B 108.5(3) . . ?
C111 C110 H11B 108.5(4) . . ?
H11A C110 H11B 107.5 . . ?
O112 C111 C110 109.0(5) . . ?
O112 C111 H11C 109.9(4) . . ?
C110 C111 H11C 109.9(5) . . ?
O112 C111 H11D 109.9(3) . . ?
C110 C111 H11D 109.9(4) . . ?
H11C C111 H11D 108.3 . . ?
C113 O112 C111 111.5(5) . . ?
C113 O112 K1 113.4(4) . . ?
C111 O112 K1 118.6(4) . . ?
O112 C113 C114 110.1(6) . . ?
O112 C113 H11E 109.6(3) . . ?
C114 C113 H11E 109.6(4) . . ?
O112 C113 H11F 109.6(3) . . ?
C114 C113 H11F 109.6(5) . . ?
H11E C113 H11F 108.2 . . ?
C113 C114 O115 110.7(6) . . ?
C113 C114 H11G 109.5(5) . . ?
O115 C114 H11G 109.5(4) . . ?
C113 C114 H11H 109.5(4) . . ?
O115 C114 H11H 109.5(3) . . ?
H11G C114 H11H 108.1 . . ?
C116 O115 C114 111.9(5) . . ?
C116 O115 K1 117.0(3) . . ?
C114 O115 K1 114.0(4) . . ?
O115 C116 C117 110.4(5) . . ?
O115 C116 H11I 109.6(3) . . ?
C117 C116 H11I 109.6(4) . . ?
O115 C116 H11J 109.6(3) . . ?
C117 C116 H11J 109.6(3) . . ?
H11I C116 H11J 108.1 . . ?
N100 C117 C116 115.7(5) . . ?
N100 C117 H11K 108.4(4) . . ?
C116 C117 H11K 108.4(4) . . ?
N100 C117 H11L 108.4(3) . . ?
C116 C117 H11L 108.4(4) . . ?
H11K C117 H11L 107.4 . . ?
N100 C118 C119 115.2(6) . . ?
N100 C118 H11M 108.5(4) . . ?
C119 C118 H11M 108.5(5) . . ?
N100 C118 H11N 108.5(3) . . ?
C119 C118 H11N 108.5(4) . . ?
H11M C118 H11N 107.5 . . ?
O120 C119 C118 108.1(6) . . ?
O120 C119 H11O 110.1(4) . . ?
C118 C119 H11O 110.1(5) . . ?
O120 C119 H11P 110.1(4) . . ?
C118 C119 H11P 110.1(4) . . ?
H11O C119 H11P 108.4 . . ?
C119 O120 C121 106.7(6) . . ?
C119 O120 K1 116.4(4) . . ?
C121 O120 K1 112.4(4) . . ?
C122 C121 O120 110.4(8) . . ?
C122 C121 H12A 109.6(7) . . ?
O120 C121 H12A 109.6(5) . . ?
C122 C121 H12B 109.6(5) . . ?
O120 C121 H12B 109.6(4) . . ?
H12A C121 H12B 108.1 . . ?
C121 C122 O123 110.9(8) . . ?
C121 C122 H12C 109.5(7) . . ?
O123 C122 H12C 109.5(6) . . ?
C121 C122 H12D 109.5(5) . . ?
O123 C122 H12D 109.5(4) . . ?
H12C C122 H12D 108.1 . . ?
C124 O123 C122 109.8(7) . . ?
C124 O123 K1 117.7(4) . . ?
C122 O123 K1 114.1(4) . . ?
O123 C124 C125 109.3(6) . . ?
O123 C124 H12E 109.8(5) . . ?
C125 C124 H12E 109.8(5) . . ?
O123 C124 H12F 109.8(4) . . ?
C125 C124 H12F 109.8(4) . . ?
H12E C124 H12F 108.3 . . ?
N109 C125 C124 113.5(6) . . ?
N109 C125 H12G 108.9(4) . . ?
C124 C125 H12G 108.9(5) . . ?
N109 C125 H12H 108.9(4) . . ?
C124 C125 H12H 108.9(4) . . ?
H12G C125 H12H 107.7 . . ?
O223 K2 O206 97.58(14) . . ?
O223 K2 O212 98.08(12) . . ?
O206 K2 O212 98.93(12) . . ?
O223 K2 O220 59.37(13) . . ?
O206 K2 O220 116.30(13) . . ?
O212 K2 O220 139.27(13) . . ?
O223 K2 O215 118.45(13) . . ?
O206 K2 O215 139.05(12) . . ?
O212 K2 O215 59.54(12) . . ?
O220 K2 O215 99.44(13) . . ?
O223 K2 O203 138.63(12) . . ?
O206 K2 O203 59.22(11) . . ?
O212 K2 O203 117.89(11) . . ?
O220 K2 O203 98.26(11) . . ?
O215 K2 O203 98.15(11) . . ?
O223 K2 N209 60.40(14) . . ?
O206 K2 N209 61.44(13) . . ?
O212 K2 N209 60.50(13) . . ?
O220 K2 N209 118.53(14) . . ?
O215 K2 N209 118.88(13) . . ?
O203 K2 N209 119.28(13) . . ?
O223 K2 N200 119.69(14) . . ?
O206 K2 N200 118.71(13) . . ?
O212 K2 N200 119.26(13) . . ?
O220 K2 N200 61.61(13) . . ?
O215 K2 N200 60.89(12) . . ?
O203 K2 N200 60.83(12) . . ?
N209 K2 N200 179.76(14) . . ?
C217 N200 C201 111.2(5) . . ?
C217 N200 C218 109.1(5) . . ?
C201 N200 C218 109.3(5) . . ?
C217 N200 K2 109.2(3) . . ?
C201 N200 K2 109.5(3) . . ?
C218 N200 K2 108.4(3) . . ?
N200 C201 C202 114.3(5) . . ?
N200 C201 H20A 108.7(3) . . ?
C202 C201 H20A 108.7(3) . . ?
N200 C201 H20B 108.7(3) . . ?
C202 C201 H20B 108.7(4) . . ?
H20A C201 H20B 107.6 . . ?
O203 C202 C201 110.0(4) . . ?
O203 C202 H20C 109.7(3) . . ?
C201 C202 H20C 109.7(3) . . ?
O203 C202 H20D 109.7(3) . . ?
C201 C202 H20D 109.7(4) . . ?
H20C C202 H20D 108.2 . . ?
C204 O203 C202 111.4(4) . . ?
C204 O203 K2 114.1(3) . . ?
C202 O203 K2 115.3(3) . . ?
O203 C204 C205 110.9(5) . . ?
O203 C204 H20E 109.5(3) . . ?
C205 C204 H20E 109.5(4) . . ?
O203 C204 H20F 109.5(3) . . ?
C205 C204 H20F 109.5(3) . . ?
H20E C204 H20F 108.0 . . ?
O206 C205 C204 109.9(5) . . ?
O206 C205 H20G 109.7(3) . . ?
C204 C205 H20G 109.7(4) . . ?
O206 C205 H20H 109.7(3) . . ?
C204 C205 H20H 109.7(3) . . ?
H20G C205 H20H 108.2 . . ?
C207 O206 C205 112.0(5) . . ?
C207 O206 K2 117.9(4) . . ?
C205 O206 K2 117.1(3) . . ?
O206 C207 C208 109.5(6) . . ?
O206 C207 H20I 109.8(3) . . ?
C208 C207 H20I 109.8(4) . . ?
O206 C207 H20J 109.8(4) . . ?
C208 C207 H20J 109.8(5) . . ?
H20I C207 H20J 108.2 . . ?
N209 C208 C207 113.3(6) . . ?
N209 C208 H20K 108.9(3) . . ?
C207 C208 H20K 108.9(4) . . ?
N209 C208 H20L 108.9(4) . . ?
C207 C208 H20L 108.9(5) . . ?
H20K C208 H20L 107.7 . . ?
C225 N209 C210 110.8(5) . . ?
C225 N209 C208 109.5(6) . . ?
C210 N209 C208 111.0(6) . . ?
C225 N209 K2 109.0(4) . . ?
C210 N209 K2 108.8(4) . . ?
C208 N209 K2 107.7(3) . . ?
N209 C210 C211 113.7(6) . . ?
N209 C210 H21A 108.8(3) . . ?
C211 C210 H21A 108.8(3) . . ?
N209 C210 H21B 108.8(4) . . ?
C211 C210 H21B 108.8(5) . . ?
H21A C210 H21B 107.7 . . ?
O212 C211 C210 109.1(5) . . ?
O212 C211 H21C 109.9(3) . . ?
C210 C211 H21C 109.9(4) . . ?
O212 C211 H21D 109.9(4) . . ?
C210 C211 H21D 109.9(5) . . ?
H21C C211 H21D 108.3 . . ?
C211 O212 C213 111.3(5) . . ?
C211 O212 K2 119.5(4) . . ?
C213 O212 K2 117.7(3) . . ?
O212 C213 C214 109.6(4) . . ?
O212 C213 H21E 109.7(3) . . ?
C214 C213 H21E 109.7(3) . . ?
O212 C213 H21F 109.7(3) . . ?
C214 C213 H21F 109.7(3) . . ?
H21E C213 H21F 108.2 . . ?
O215 C214 C213 110.7(5) . . ?
O215 C214 H21G 109.5(3) . . ?
C213 C214 H21G 109.5(3) . . ?
O215 C214 H21H 109.5(3) . . ?
C213 C214 H21H 109.5(3) . . ?
H21G C214 H21H 108.1 . . ?
C216 O215 C214 111.6(4) . . ?
C216 O215 K2 116.3(3) . . ?
C214 O215 K2 114.2(3) . . ?
O215 C216 C217 109.4(5) . . ?
O215 C216 H21I 109.8(3) . . ?
C217 C216 H21I 109.8(3) . . ?
O215 C216 H21J 109.8(3) . . ?
C217 C216 H21J 109.8(4) . . ?
H21I C216 H21J 108.2 . . ?
N200 C217 C216 113.2(5) . . ?
N200 C217 H21K 108.9(3) . . ?
C216 C217 H21K 108.9(3) . . ?
N200 C217 H21L 108.9(3) . . ?
C216 C217 H21L 108.9(4) . . ?
H21K C217 H21L 107.7 . . ?
N200 C218 C219 115.0(5) . . ?
N200 C218 H21M 108.5(3) . . ?
C219 C218 H21M 108.5(4) . . ?
N200 C218 H21N 108.5(4) . . ?
C219 C218 H21N 108.5(5) . . ?
H21M C218 H21N 107.5 . . ?
O220 C219 C218 111.0(5) . . ?
O220 C219 H21O 109.4(3) . . ?
C218 C219 H21O 109.4(3) . . ?
O220 C219 H21P 109.4(4) . . ?
C218 C219 H21P 109.4(5) . . ?
H21O C219 H21P 108.0 . . ?
C221 O220 C219 111.4(5) . . ?
C221 O220 K2 114.3(4) . . ?
C219 O220 K2 115.4(3) . . ?
O220 C221 C222 110.5(5) . . ?
O220 C221 H22A 109.5(3) . . ?
C222 C221 H22A 109.5(4) . . ?
O220 C221 H22B 109.5(3) . . ?
C222 C221 H22B 109.5(3) . . ?
H22A C221 H22B 108.1 . . ?
O223 C222 C221 110.9(5) . . ?
O223 C222 H22C 109.5(4) . . ?
C221 C222 H22C 109.5(4) . . ?
O223 C222 H22D 109.5(3) . . ?
C221 C222 H22D 109.5(3) . . ?
H22C C222 H22D 108.1 . . ?
C222 O223 C224 111.6(5) . . ?
C222 O223 K2 117.0(4) . . ?
C224 O223 K2 120.5(4) . . ?
O223 C224 C225 109.1(6) . . ?
O223 C224 H22E 109.9(4) . . ?
C225 C224 H22E 109.9(4) . . ?
O223 C224 H22G 109.9(4) . . ?
C225 C224 H22G 109.9(5) . . ?
H22E C224 H22G 108.3 . . ?
N209 C225 C224 114.3(5) . . ?
N209 C225 H22F 108.7(3) . . ?
C224 C225 H22F 108.7(4) . . ?
N209 C225 H22I 108.7(4) . . ?
C224 C225 H22I 108.7(5) . . ?
H22F C225 H22I 107.6 . . ?
C301 O300 C304 102.4(18) . . ?
C302 C301 O300 101.7(16) . . ?
C302 C301 H30A 111.4(10) . . ?
O300 C301 H30A 111.5(12) . . ?
C302 C301 H30B 111.4(11) . . ?
O300 C301 H30B 111.4(11) . . ?
H30A C301 H30B 109.3 . . ?
C301 C302 C303 107.9(15) . . ?
C301 C302 H30C 110.1(10) . . ?
C303 C302 H30C 110.1(10) . . ?
C301 C302 H30D 110.1(11) . . ?
C303 C302 H30D 110.1(11) . . ?
H30C C302 H30D 108.4 . . ?
C304 C303 C302 103.4(19) . . ?
C304 C303 H30E 111.0(16) . . ?
C302 C303 H30E 111.1(11) . . ?
C304 C303 H30H 111.1(15) . . ?
C302 C303 H30H 111.1(10) . . ?
H30E C303 H30H 109.1 . . ?
C303 C304 O300 111.4(22) . . ?
C303 C304 H30F 109.3(15) . . ?
O300 C304 H30F 109.3(13) . . ?
C303 C304 H30G 109.4(16) . . ?
O300 C304 H30G 109.4(13) . . ?
H30F C304 H30G 108.0 . . ?

loop_
_geom_bond_atom_site_label_1
_geom_bond_atom_site_label_2
_geom_bond_distance
_geom_bond_site_symmetry_2
_geom_bond_publ_flag
Ge1 Ge2 2.4787(9) . ?
Ge1 Ge3 2.4911(11) . ?
Ge1 Ge4 2.5060(10) . ?
Ge2 Ge5 2.4662(9) . ?
Ge2 Ge4 2.6914(8) . ?
Ge2 Ge3 2.6978(10) . ?
Ge3 Ge5 2.4744(11) . ?
Ge3 Ge4 2.6779(9) . ?
Ge4 Ge5 2.4859(10) . ?
K1 O123 2.785(4) . ?
K1 O103 2.815(4) . ?
K1 O106 2.817(4) . ?
K1 O115 2.822(4) . ?
K1 O120 2.835(4) . ?
K1 O112 2.838(4) . ?
K1 N100 2.926(4) . ?
K1 N109 2.929(5) . ?
N100 C117 1.458(8) . ?
N100 C101 1.472(8) . ?
N100 C118 1.474(8) . ?
C101 C102 1.474(11) . ?
C101 H10A 0.97 . ?
C101 H10B 0.97 . ?
C102 O103 1.420(8) . ?
C102 H10C 0.97 . ?
C102 H10D 0.97 . ?
O103 C104 1.440(7) . ?
C104 C105 1.462(11) . ?
C104 H10E 0.97 . ?
C104 H10F 0.97 . ?
C105 O106 1.415(8) . ?
C105 H10G 0.97 . ?
C105 H10H 0.97 . ?
O106 C107 1.417(8) . ?
C107 C108 1.494(11) . ?
C107 H10I 0.97 . ?
C107 H10J 0.97 . ?
C108 N109 1.459(9) . ?
C108 H10K 0.97 . ?
C108 H10L 0.97 . ?
N109 C110 1.438(9) . ?
N109 C125 1.467(9) . ?
C110 C111 1.490(12) . ?
C110 H11A 0.97 . ?
C110 H11B 0.97 . ?
C111 O112 1.428(8) . ?
C111 H11C 0.97 . ?
C111 H11D 0.97 . ?
O112 C113 1.424(8) . ?
C113 C114 1.431(11) . ?
C113 H11E 0.97 . ?
C113 H11F 0.97 . ?
C114 O115 1.448(8) . ?
C114 H11G 0.97 . ?
C114 H11H 0.97 . ?
O115 C116 1.402(8) . ?
C116 C117 1.485(9) . ?
C116 H11I 0.97 . ?
C116 H11J 0.97 . ?
C117 H11K 0.97 . ?
C117 H11L 0.97 . ?
C118 C119 1.487(11) . ?
C118 H11M 0.97 . ?
C118 H11N 0.97 . ?
C119 O120 1.425(9) . ?
C119 H11O 0.97 . ?
C119 H11P 0.97 . ?
O120 C121 1.439(10) . ?
C121 C122 1.396(14) . ?
C121 H12A 0.97 . ?
C121 H12B 0.97 . ?
C122 O123 1.457(10) . ?
C122 H12C 0.97 . ?
C122 H12D 0.97 . ?
O123 C124 1.423(9) . ?
C124 C125 1.494(12) . ?
C124 H12E 0.97 . ?
C124 H12F 0.97 . ?
C125 H12G 0.97 . ?
C125 H12H 0.97 . ?
K2 O223 2.798(4) . ?
K2 O206 2.805(4) . ?
K2 O212 2.812(3) . ?
K2 O220 2.848(4) . ?
K2 O215 2.865(4) . ?
K2 O203 2.869(4) . ?
K2 N209 2.949(5) . ?
K2 N200 2.967(4) . ?
N200 C217 1.466(8) . ?
N200 C201 1.470(8) . ?
N200 C218 1.476(8) . ?
C201 C202 1.482(10) . ?
C201 H20A 0.97 . ?
C201 H20B 0.97 . ?
C202 O203 1.427(7) . ?
C202 H20C 0.97 . ?
C202 H20D 0.97 . ?
O203 C204 1.409(7) . ?
C204 C205 1.459(10) . ?
C204 H20E 0.97 . ?
C204 H20F 0.97 . ?
C205 O206 1.427(7) . ?
C205 H20G 0.97 . ?
C205 H20H 0.97 . ?
O206 C207 1.420(8) . ?
C207 C208 1.502(11) . ?
C207 H20I 0.97 . ?
C207 H20J 0.97 . ?
C208 N209 1.479(9) . ?
C208 H20K 0.97 . ?
C208 H20L 0.97 . ?
N209 C225 1.466(9) . ?
N209 C210 1.467(9) . ?
C210 C211 1.501(11) . ?
C210 H21A 0.97 . ?
C210 H21B 0.97 . ?
C211 O212 1.411(8) . ?
C211 H21C 0.97 . ?
C211 H21D 0.97 . ?
O212 C213 1.425(7) . ?
C213 C214 1.484(9) . ?
C213 H21E 0.97 . ?
C213 H21F 0.97 . ?
C214 O215 1.429(7) . ?
C214 H21G 0.97 . ?
C214 H21H 0.97 . ?
O215 C216 1.402(8) . ?
C216 C217 1.531(9) . ?
C216 H21I 0.97 . ?
C216 H21J 0.97 . ?
C217 H21K 0.97 . ?
C217 H21L 0.97 . ?
C218 C219 1.490(10) . ?
C218 H21M 0.97 . ?
C218 H21N 0.97 . ?
C219 O220 1.417(9) . ?
C219 H21O 0.97 . ?
C219 H21P 0.97 . ?
O220 C221 1.404(7) . ?
C221 C222 1.460(11) . ?
C221 H22A 0.97 . ?
C221 H22B 0.97 . ?
C222 O223 1.411(8) . ?
C222 H22C 0.97 . ?
C222 H22D 0.97 . ?
O223 C224 1.413(9) . ?
C224 C225 1.495(11) . ?
C224 H22E 0.97 . ?
C224 H22G 0.97 . ?
C225 H22F 0.97 . ?
C225 H22I 0.97 . ?
O300 C301 1.41(2) . ?
O300 C304 1.53(3) . ?
C301 C302 1.38(2) . ?
C301 H30A 0.97 . ?
C301 H30B 0.97 . ?
C302 C303 1.52(2) . ?
C302 H30C 0.97 . ?
C302 H30D 0.97 . ?
C303 C304 1.25(3) . ?
C303 H30E 0.97 . ?
C303 H30H 0.97 . ?
C304 H30F 0.97 . ?
C304 H30G 0.97 . ?
